data_7214536
loop_
_publ_author_name
'Banerjee, Subhabrata'
'Dastidar, Parthasarathi'

_publ_section_title
;
 Studying fluorous interactions in a series of coordination compounds
 derived from mono-pyridyl ligands equipped with hydrogen bonding
 functionality: exploiting anion&#x22EF;\pF interaction in separating
 ClO4&#x2212; anion from a competing mixture of anions
;
_journal_issue 45
_journal_name_full CrystEngComm
_journal_page_first 9415
_journal_paper_doi 10.1039/c3ce40359a
_journal_volume 15
_journal_year 2013
_chemical_formula_sum 'C26 H16 Cl2 Cu F10 N4 O3'
_chemical_formula_weight 756.87
_chemical_name_systematic
;
?
;
_space_group_IT_number 15
_symmetry_cell_setting monoclinic
_symmetry_space_group_name_Hall '-C 2yc'
_symmetry_space_group_name_H-M 'C 1 2/c 1'
_atom_sites_solution_hydrogens geom
_atom_sites_solution_primary direct
_atom_sites_solution_secondary difmap
_audit_creation_method SHELXL-97
_cell_angle_alpha 90.00
_cell_angle_beta 96.420(5)
_cell_angle_gamma 90.00
_cell_formula_units_Z 4
_cell_length_a 42.976(14)
_cell_length_b 7.960(3)
_cell_length_c 8.547(3)
_cell_measurement_temperature 298(2)
_cell_volume 2905.5(18)
_computing_cell_refinement 'Bruker Apex II'
_computing_data_collection 'Bruker Smart Apex'
_computing_data_reduction SAINT
_computing_molecular_graphics 'Mercury 2.3, ORTEP3V2'
_computing_publication_material SHELXTL-97
_computing_structure_refinement 'SHELXL-97 (Sheldrick, 2008)'
_computing_structure_solution 'SHELXS-97 (Sheldrick, 2008)'
_diffrn_ambient_temperature 298(2)
_diffrn_detector_area_resol_mean 3
_diffrn_measured_fraction_theta_full 0.997
_diffrn_measured_fraction_theta_max 0.997
_diffrn_measurement_device_type 'Bruker CCD Area Detector'
_diffrn_measurement_method 'phi-omega scan'
_diffrn_radiation_monochromator graphite
_diffrn_radiation_source 'fine-focus sealed tube'
_diffrn_radiation_type MoK\a
_diffrn_radiation_wavelength 0.71073
_diffrn_reflns_av_R_equivalents 0.0592
_diffrn_reflns_av_sigmaI/netI 0.0620
_diffrn_reflns_limit_h_max 44
_diffrn_reflns_limit_h_min -46
_diffrn_reflns_limit_k_max 7
_diffrn_reflns_limit_k_min -8
_diffrn_reflns_limit_l_max 9
_diffrn_reflns_limit_l_min -9
_diffrn_reflns_number 5471
_diffrn_reflns_theta_full 22.50
_diffrn_reflns_theta_max 22.50
_diffrn_reflns_theta_min 1.91
_exptl_absorpt_coefficient_mu 1.037
_exptl_absorpt_correction_T_max 0.9597
_exptl_absorpt_correction_T_min 0.4983
_exptl_absorpt_correction_type multi-scan
_exptl_absorpt_process_details sadabs
_exptl_crystal_colour blue
_exptl_crystal_density_diffrn 1.730
_exptl_crystal_density_method 'not measured'
_exptl_crystal_description needle
_exptl_crystal_F_000 1508
_exptl_crystal_size_max 0.78
_exptl_crystal_size_mid 0.06
_exptl_crystal_size_min 0.04
_refine_diff_density_max 1.586
_refine_diff_density_min -0.875
_refine_diff_density_rms 0.163
_refine_ls_extinction_method none
_refine_ls_goodness_of_fit_ref 1.309
_refine_ls_hydrogen_treatment constr
_refine_ls_matrix_type full
_refine_ls_number_parameters 209
_refine_ls_number_reflns 1909
_refine_ls_number_restraints 0
_refine_ls_restrained_S_all 1.309
_refine_ls_R_factor_all 0.1244
_refine_ls_R_factor_gt 0.1141
_refine_ls_shift/su_max 0.000
_refine_ls_shift/su_mean 0.000
_refine_ls_structure_factor_coef Fsqd
_refine_ls_weighting_details 'calc w=1/[\s^2^(Fo^2^)+(0.1086P)^2^+54.4972P] where P=(Fo^2^+2Fc^2^)/3'
_refine_ls_weighting_scheme calc
_refine_ls_wR_factor_gt 0.2674
_refine_ls_wR_factor_ref 0.2736
_reflns_number_gt 1740
_reflns_number_total 1909
_reflns_threshold_expression >2sigma(I)
_cod_data_source_file c3ce40359a.txt
_cod_data_source_block 5110hm
_cod_original_sg_symbol_H-M C2/c
_cod_database_code 7214536

loop_
_symmetry_equiv_pos_as_xyz
'x, y, z'
'-x, y, -z+1/2'
'x+1/2, y+1/2, z'
'-x+1/2, y+1/2, -z+1/2'
'-x, -y, -z'
'x, -y, z-1/2'
'-x+1/2, -y+1/2, -z'
'x+1/2, -y+1/2, z-1/2'

loop_
_atom_site_label
_atom_site_type_symbol
_atom_site_fract_x
_atom_site_fract_y
_atom_site_fract_z
_atom_site_U_iso_or_equiv
_atom_site_adp_type
_atom_site_occupancy
_atom_site_symmetry_multiplicity
_atom_site_calc_flag
_atom_site_refinement_flags
Cu1 Cu 0.0000 0.3010(2) 0.2500 0.0235(7) Uani 1 2 d S
Cl1 Cl 0.02774(7) 0.2323(4) 0.0438(3) 0.0369(9) Uani 1 1 d .
F1 F 0.1666(2) 0.2642(11) 0.8753(13) 0.078(3) Uani 1 1 d .
F2 F 0.2197(3) 0.2669(16) 1.0731(16) 0.118(4) Uani 1 1 d .
F3 F 0.2458(2) -0.0250(19) 1.1781(13) 0.123(5) Uani 1 1 d .
F4 F 0.2195(3) -0.3180(16) 1.0843(16) 0.120(4) Uani 1 1 d .
F5 F 0.1658(2) -0.3225(12) 0.8898(13) 0.086(3) Uani 1 1 d .
N1 N 0.0412(2) 0.3044(12) 0.3942(11) 0.035(2) Uani 1 1 d .
C2 C 0.0637(3) 0.4092(15) 0.3587(16) 0.043(3) Uani 1 1 d .
H2 H 0.0600 0.4801 0.2721 0.052 Uiso 1 1 calc R
C3 C 0.0924(3) 0.4136(15) 0.4479(16) 0.043(3) Uani 1 1 d .
H3 H 0.1076 0.4888 0.4230 0.052 Uiso 1 1 calc R
C4 C 0.0987(3) 0.3042(16) 0.5776(15) 0.043(3) Uani 1 1 d .
H4 H 0.1178 0.3070 0.6402 0.052 Uiso 1 1 calc R
C5 C 0.0759(3) 0.1945(13) 0.6082(12) 0.028(3) Uani 1 1 d .
C6 C 0.0480(3) 0.2009(13) 0.5172(13) 0.030(3) Uani 1 1 d .
H6 H 0.0324 0.1278 0.5419 0.036 Uiso 1 1 calc R
C7 C 0.0797(2) 0.0706(16) 0.7433(13) 0.035(3) Uani 1 1 d .
H7A H 0.0654 0.1012 0.8185 0.042 Uiso 1 1 calc R
H7B H 0.0738 -0.0401 0.7030 0.042 Uiso 1 1 calc R
N8 N 0.1109(2) 0.0618(12) 0.8246(11) 0.037(2) Uani 1 1 d .
H8 H 0.1152 0.1195 0.9093 0.044 Uiso 1 1 calc R
C9 C 0.1335(3) -0.0328(18) 0.7737(15) 0.040(3) Uani 1 1 d .
O10 O 0.1302(2) -0.1157(13) 0.6535(11) 0.057(3) Uani 1 1 d .
C11 C 0.1641(3) -0.0257(18) 0.8767(14) 0.043(3) Uani 1 1 d .
C12 C 0.1795(3) 0.119(2) 0.9257(17) 0.055(4) Uani 1 1 d .
C13 C 0.2068(3) 0.123(3) 1.027(2) 0.070(5) Uani 1 1 d .
C14 C 0.2197(4) -0.021(3) 1.081(2) 0.078(5) Uani 1 1 d .
C15 C 0.2069(4) -0.170(3) 1.033(2) 0.072(5) Uani 1 1 d .
C16 C 0.1782(3) -0.173(2) 0.9287(18) 0.058(4) Uani 1 1 d .
O17 O 0.0000 0.5738(14) 0.2500 0.056(4) Uani 1 2 d S

loop_
_atom_site_aniso_label
_atom_site_aniso_U_11
_atom_site_aniso_U_22
_atom_site_aniso_U_33
_atom_site_aniso_U_23
_atom_site_aniso_U_13
_atom_site_aniso_U_12
Cu1 0.0307(11) 0.0166(11) 0.0215(11) 0.000 -0.0050(8) 0.000
Cl1 0.0446(18) 0.0329(17) 0.0319(17) 0.0010(13) -0.0016(13) 0.0069(13)
F1 0.063(6) 0.055(6) 0.111(8) 0.003(5) -0.009(5) -0.011(5)
F2 0.073(7) 0.128(10) 0.143(11) -0.034(8) -0.028(7) -0.035(7)
F3 0.053(6) 0.210(14) 0.094(8) -0.008(9) -0.042(6) 0.027(7)
F4 0.083(7) 0.129(10) 0.139(11) 0.046(8) -0.021(7) 0.053(7)
F5 0.068(6) 0.060(6) 0.124(9) 0.015(6) -0.011(6) 0.013(5)
N1 0.039(6) 0.025(5) 0.038(6) 0.006(5) -0.011(5) -0.003(5)
C2 0.056(9) 0.023(7) 0.049(8) 0.019(6) -0.003(7) 0.002(6)
C3 0.029(7) 0.035(7) 0.064(9) 0.010(7) -0.006(6) -0.009(6)
C4 0.043(7) 0.038(8) 0.045(8) 0.013(6) -0.013(6) 0.000(6)
C5 0.037(7) 0.022(6) 0.023(6) -0.001(5) 0.000(5) 0.002(5)
C6 0.035(6) 0.022(6) 0.032(7) 0.009(5) 0.000(5) -0.007(5)
C7 0.024(6) 0.053(8) 0.027(7) 0.009(6) -0.004(5) 0.003(6)
N8 0.038(6) 0.041(6) 0.030(6) 0.003(5) -0.009(5) 0.002(5)
C9 0.033(7) 0.059(9) 0.028(7) 0.015(7) 0.003(6) 0.002(6)
O10 0.063(6) 0.077(7) 0.029(5) -0.009(5) -0.010(4) 0.011(5)
C11 0.037(7) 0.061(9) 0.030(7) 0.010(7) 0.006(6) 0.016(7)
C12 0.039(8) 0.067(11) 0.057(10) 0.005(8) -0.003(7) 0.002(8)
C13 0.038(9) 0.091(13) 0.077(12) 0.002(10) -0.009(8) -0.005(9)
C14 0.053(10) 0.114(17) 0.061(11) -0.013(11) -0.014(9) 0.019(11)
C15 0.049(10) 0.108(15) 0.060(11) 0.008(11) 0.006(8) 0.033(10)
C16 0.046(9) 0.068(11) 0.058(10) 0.008(8) 0.007(7) 0.001(8)
O17 0.081(10) 0.024(7) 0.053(8) 0.000 -0.032(7) 0.000

loop_
_atom_type_symbol
_atom_type_description
_atom_type_scat_dispersion_real
_atom_type_scat_dispersion_imag
_atom_type_scat_source
C C 0.0033 0.0016 'International Tables Vol C Tables 4.2.6.8 and 6.1.1.4'
Cl Cl 0.1484 0.1585 'International Tables Vol C Tables 4.2.6.8 and 6.1.1.4'
Cu Cu 0.3201 1.2651 'International Tables Vol C Tables 4.2.6.8 and 6.1.1.4'
F F 0.0171 0.0103 'International Tables Vol C Tables 4.2.6.8 and 6.1.1.4'
N N 0.0061 0.0033 'International Tables Vol C Tables 4.2.6.8 and 6.1.1.4'
O O 0.0106 0.0060 'International Tables Vol C Tables 4.2.6.8 and 6.1.1.4'
H H 0.0000 0.0000 'International Tables Vol C Tables 4.2.6.8 and 6.1.1.4'

loop_
_geom_angle_atom_site_label_1
_geom_angle_atom_site_label_2
_geom_angle_atom_site_label_3
_geom_angle
_geom_angle_site_symmetry_1
_geom_angle_site_symmetry_3
N1 Cu1 N1 178.5(5) 2 .
N1 Cu1 O17 89.2(3) 2 .
N1 Cu1 O17 89.2(3) . .
N1 Cu1 Cl1 91.7(3) 2 .
N1 Cu1 Cl1 88.7(3) . .
O17 Cu1 Cl1 103.75(9) . .
N1 Cu1 Cl1 88.7(3) 2 2
N1 Cu1 Cl1 91.7(3) . 2
O17 Cu1 Cl1 103.75(9) . 2
Cl1 Cu1 Cl1 152.50(17) . 2
C2 N1 C6 117.4(10) . .
C2 N1 Cu1 118.2(8) . .
C6 N1 Cu1 124.2(8) . .
N1 C2 C3 121.1(11) . .
N1 C2 H2 119.5 . .
C3 C2 H2 119.5 . .
C2 C3 C4 120.1(11) . .
C2 C3 H3 119.9 . .
C4 C3 H3 119.9 . .
C5 C4 C3 117.9(11) . .
C5 C4 H4 121.1 . .
C3 C4 H4 121.1 . .
C6 C5 C4 118.5(10) . .
C6 C5 C7 118.4(10) . .
C4 C5 C7 123.0(10) . .
N1 C6 C5 125.0(10) . .
N1 C6 H6 117.5 . .
C5 C6 H6 117.5 . .
N8 C7 C5 114.6(9) . .
N8 C7 H7A 108.6 . .
C5 C7 H7A 108.6 . .
N8 C7 H7B 108.6 . .
C5 C7 H7B 108.6 . .
H7A C7 H7B 107.6 . .
C9 N8 C7 122.7(11) . .
C9 N8 H8 118.6 . .
C7 N8 H8 118.6 . .
O10 C9 N8 124.1(11) . .
O10 C9 C11 121.8(12) . .
N8 C9 C11 114.1(12) . .
C12 C11 C16 116.1(12) . .
C12 C11 C9 125.0(12) . .
C16 C11 C9 118.9(13) . .
F1 C12 C11 117.5(12) . .
F1 C12 C13 118.1(15) . .
C11 C12 C13 124.3(15) . .
F2 C13 C14 119.8(15) . .
F2 C13 C12 121.0(17) . .
C14 C13 C12 119.1(17) . .
F3 C14 C13 122.2(19) . .
F3 C14 C15 117.4(18) . .
C13 C14 C15 120.3(15) . .
F4 C15 C14 122.0(16) . .
F4 C15 C16 118.0(18) . .
C14 C15 C16 119.9(16) . .
F5 C16 C11 122.4(13) . .
F5 C16 C15 117.6(14) . .
C11 C16 C15 120.0(16) . .

loop_
_geom_bond_atom_site_label_1
_geom_bond_atom_site_label_2
_geom_bond_distance
_geom_bond_site_symmetry_2
Cu1 N1 2.041(9) 2
Cu1 N1 2.041(9) .
Cu1 O17 2.172(12) .
Cu1 Cl1 2.301(3) .
Cu1 Cl1 2.301(3) 2
F1 C12 1.335(17) .
F2 C13 1.31(2) .
F3 C14 1.317(18) .
F4 C15 1.35(2) .
F5 C16 1.330(17) .
N1 C2 1.339(15) .
N1 C6 1.342(14) .
C2 C3 1.373(17) .
C2 H2 0.9300 .
C3 C4 1.412(17) .
C3 H3 0.9300 .
C4 C5 1.359(17) .
C4 H4 0.9300 .
C5 C6 1.354(15) .
C5 C7 1.514(15) .
C6 H6 0.9300 .
C7 N8 1.441(14) .
C7 H7A 0.9700 .
C7 H7B 0.9700 .
N8 C9 1.340(16) .
N8 H8 0.8600 .
C9 O10 1.216(15) .
C9 C11 1.501(17) .
C11 C12 1.37(2) .
C11 C16 1.370(19) .
C12 C13 1.38(2) .
C13 C14 1.34(3) .
C14 C15 1.35(3) .
C15 C16 1.44(2) .

loop_
_geom_hbond_atom_site_label_D
_geom_hbond_atom_site_label_H
_geom_hbond_atom_site_label_A
_geom_hbond_distance_DH
_geom_hbond_distance_HA
_geom_hbond_distance_DA
_geom_hbond_angle_DHA
_geom_hbond_site_symmetry_A
N8 H8 O10 0.86 2.11 2.873(13) 146.7 6_556
